data_7051177
loop_
_publ_author_name
'R. Lescouezec'
'G. Marinescu'
'M. C. Munoz'
'D. Luneau'
'M. Andruh'
'F. Lloret'
'J. Faus'
'M. Julve'
'J. A. Mata'
'R. Llusar'
'J. Cano'

_journal_name_full 'New Journal of Chemistry'
_journal_paper_doi 10.1039/b104469a
_journal_year 2001
_chemical_formula_moiety AsPh4[Cr(dpa)(ox)2]
_chemical_formula_sum 'C38 H29 As Cr N3 O8'
_chemical_formula_weight 782.56
_space_group_IT_number 4
_symmetry_cell_setting monoclinic
_symmetry_space_group_name_Hall 'P 2yb'
_symmetry_space_group_name_H-M 'P 1 21 1'
_cell_angle_alpha 90.00
_cell_angle_beta 97.418(7)
_cell_angle_gamma 90.00
_cell_formula_units_Z 2
_cell_length_a 9.2221(5)
_cell_length_b 13.471(3)
_cell_length_c 13.8725(17)
_cell_measurement_temperature 293(2)
_cell_volume 1709.0(4)
_diffrn_ambient_temperature 293(2)
_exptl_crystal_density_diffrn 1.521
_cod_depositor_comments
;
The following automatic conversions were performed:
'_symmetry_cell_setting' value 'Monoclinic' changed to 'monoclinic'
according to '/home/saulius/struct/CIF-dictionaries/cif_core.dic'
dictionary named 'cif_core.dic' version 2.4.1 from 2010-06-29.

Automatic conversion script
Id: cif_fix_enum 1527 2010-12-29 10:47:43Z saulius 
;
_cod_original_sg_symbol_H-M 'P 21'
_cod_database_code 7051177

loop_
_symmetry_equiv_pos_as_xyz
'x, y, z'
'-x, y+1/2, -z'

loop_
_atom_site_label
_atom_site_type_symbol
_atom_site_fract_x
_atom_site_fract_y
_atom_site_fract_z
_atom_site_U_iso_or_equiv
_atom_site_adp_type
_atom_site_occupancy
_atom_site_symmetry_multiplicity
_atom_site_calc_flag
_atom_site_refinement_flags
_atom_site_disorder_assembly
_atom_site_disorder_group
As As 0.02040(9) -0.00037(5) 0.03199(4) 0.0376(2) Uani 1 1 d . . .
C27 C 0.1781(10) -0.0815(6) 0.0022(6) 0.043(2) Uani 1 1 d . . .
C15 C -0.1039(11) 0.0448(6) -0.0822(5) 0.039(2) Uani 1 1 d . . .
C21 C 0.1044(11) 0.1167(6) 0.0992(5) 0.042(2) Uani 1 1 d . . .
C33 C -0.0859(9) -0.0722(6) 0.1174(5) 0.035(2) Uani 1 1 d . . .
C18 C -0.2833(16) 0.1100(7) -0.2424(6) 0.071(4) Uani 1 1 d . . .
H18 H -0.3440 0.1333 -0.2964 0.057(5) Uiso 1 1 calc R . .
C24 C 0.2200(15) 0.2783(8) 0.2017(6) 0.070(4) Uani 1 1 d . . .
H24 H 0.2604 0.3331 0.2361 0.057(5) Uiso 1 1 calc R . .
C26 C 0.2531(12) 0.1246(8) 0.1215(5) 0.051(2) Uani 1 1 d . . .
H26 H 0.3147 0.0755 0.1027 0.057(5) Uiso 1 1 calc R . .
C34 C -0.0791(9) -0.0433(6) 0.2137(5) 0.046(2) Uani 1 1 d . . .
H34 H -0.0321 0.0152 0.2352 0.057(5) Uiso 1 1 calc R . .
C38 C -0.1571(10) -0.1569(6) 0.0845(6) 0.049(2) Uani 1 1 d . . .
H38 H -0.1619 -0.1750 0.0194 0.057(5) Uiso 1 1 calc R . .
C35 C -0.1427(10) -0.1024(7) 0.2767(6) 0.056(3) Uani 1 1 d . . .
H35 H -0.1386 -0.0844 0.3418 0.057(5) Uiso 1 1 calc R . .
C23 C 0.0730(14) 0.2702(7) 0.1811(6) 0.061(3) Uani 1 1 d . . .
H23 H 0.0126 0.3188 0.2019 0.057(5) Uiso 1 1 calc R . .
C32 C 0.2395(11) -0.1439(7) 0.0752(6) 0.056(3) Uani 1 1 d . . .
H32 H 0.2011 -0.1467 0.1340 0.057(5) Uiso 1 1 calc R . .
C25 C 0.3094(14) 0.2070(9) 0.1723(6) 0.073(3) Uani 1 1 d . . .
H25 H 0.4102 0.2139 0.1869 0.057(5) Uiso 1 1 calc R . .
C22 C 0.0129(12) 0.1893(7) 0.1289(6) 0.058(3) Uani 1 1 d . . .
H22 H -0.0880 0.1836 0.1138 0.057(5) Uiso 1 1 calc R . .
C37 C -0.2217(10) -0.2155(6) 0.1486(6) 0.050(2) Uani 1 1 d . . .
H37 H -0.2712 -0.2732 0.1271 0.057(5) Uiso 1 1 calc R . .
C20 C -0.0460(11) 0.0945(7) -0.1526(6) 0.055(3) Uani 1 1 d . . .
H20 H 0.0540 0.1066 -0.1468 0.057(5) Uiso 1 1 calc R . .
C36 C -0.2123(10) -0.1879(7) 0.2440(7) 0.055(3) Uani 1 1 d . . .
H36 H -0.2541 -0.2280 0.2875 0.057(5) Uiso 1 1 calc R . .
C19 C -0.1380(14) 0.1274(8) -0.2341(6) 0.070(3) Uani 1 1 d . . .
H19 H -0.0990 0.1615 -0.2830 0.057(5) Uiso 1 1 calc R . .
C29 C 0.3432(12) -0.1396(10) -0.1021(7) 0.088(4) Uani 1 1 d . . .
H29 H 0.3787 -0.1390 -0.1619 0.057(5) Uiso 1 1 calc R . .
C30 C 0.4071(13) -0.1997(9) -0.0270(7) 0.086(4) Uani 1 1 d . . .
H30 H 0.4860 -0.2398 -0.0368 0.057(5) Uiso 1 1 calc R . .
C17 C -0.3410(12) 0.0586(8) -0.1722(8) 0.068(3) Uani 1 1 d . . .
H17 H -0.4409 0.0459 -0.1789 0.057(5) Uiso 1 1 calc R . .
C31 C 0.3556(12) -0.2009(9) 0.0612(7) 0.076(3) Uani 1 1 d . . .
H31 H 0.4002 -0.2407 0.1112 0.057(5) Uiso 1 1 calc R . .
C16 C -0.2514(13) 0.0247(7) -0.0902(6) 0.061(3) Uani 1 1 d . . .
H16 H -0.2904 -0.0107 -0.0420 0.057(5) Uiso 1 1 calc R . .
C28 C 0.2267(11) -0.0812(7) -0.0862(6) 0.060(3) Uani 1 1 d . . .
H28 H 0.1810 -0.0414 -0.1359 0.057(5) Uiso 1 1 calc R . .
Cr Cr 0.16507(13) 0.13171(8) 0.48530(7) 0.0287(3) Uani 1 1 d . . .
O3 O 0.0207(6) 0.2101(4) 0.5468(3) 0.0366(15) Uani 1 1 d . . .
O8 O -0.2271(6) 0.1654(4) 0.3383(4) 0.0536(17) Uani 1 1 d . . .
O7 O -0.2247(8) 0.2241(5) 0.5311(4) 0.0573(19) Uani 1 1 d . . .
C3 C -0.1100(12) 0.2038(6) 0.4983(6) 0.044(3) Uani 1 1 d . . .
C4 C -0.1124(11) 0.1654(6) 0.3931(5) 0.035(2) Uani 1 1 d . . .
O1 O 0.3006(5) 0.1273(4) 0.6048(3) 0.0331(11) Uani 1 1 d . . .
O2 O 0.0846(5) 0.0128(4) 0.5381(3) 0.0355(12) Uani 1 1 d . . .
O4 O 0.0124(6) 0.1358(4) 0.3725(3) 0.0355(13) Uani 1 1 d . . .
N2 N 0.2965(8) 0.0477(5) 0.4084(4) 0.0304(16) Uani 1 1 d . . .
N1 N 0.2751(9) 0.2570(5) 0.4431(4) 0.0312(17) Uani 1 1 d . . .
C8 C 0.4917(10) 0.3421(6) 0.4169(6) 0.042(2) Uani 1 1 d . . .
H8 H 0.5901 0.3395 0.4084 0.057(5) Uiso 1 1 calc R . .
C14 C 0.2472(10) -0.0428(6) 0.3813(5) 0.040(2) Uani 1 1 d . . .
H14 H 0.1543 -0.0612 0.3940 0.057(5) Uiso 1 1 calc R . .
C6 C 0.2764(12) 0.4339(6) 0.4338(5) 0.042(2) Uani 1 1 d . . .
H6 H 0.2260 0.4936 0.4347 0.057(5) Uiso 1 1 calc R . .
O5 O 0.3102(7) 0.0637(5) 0.7540(4) 0.0594(17) Uani 1 1 d . . .
C1 C 0.2599(9) 0.0652(6) 0.6684(5) 0.0343(19) Uani 1 1 d . . .
C10 C 0.4277(10) 0.0745(6) 0.3885(5) 0.034(2) Uani 1 1 d . . .
O6 O 0.1051(8) -0.0754(5) 0.6739(4) 0.072(2) Uani 1 1 d . . .
C2 C 0.1398(8) -0.0073(7) 0.6267(5) 0.0395(19) Uani 1 1 d . . .
C11 C 0.5142(10) 0.0109(8) 0.3405(6) 0.053(2) Uani 1 1 d . . .
H11 H 0.6054 0.0310 0.3260 0.057(5) Uiso 1 1 calc R . .
C9 C 0.4159(11) 0.2550(6) 0.4260(5) 0.034(2) Uani 1 1 d . . .
N3 N 0.4855(8) 0.1665(4) 0.4149(5) 0.0386(17) Uani 1 1 d . . .
H3 H 0.5793 0.1687 0.4262 0.057(5) Uiso 1 1 calc R . .
C13 C 0.3268(11) -0.1091(6) 0.3360(5) 0.046(2) Uani 1 1 d . . .
H13 H 0.2897 -0.1719 0.3195 0.057(5) Uiso 1 1 calc R . .
C12 C 0.4614(12) -0.0823(7) 0.3151(7) 0.057(3) Uani 1 1 d . . .
H12 H 0.5173 -0.1265 0.2839 0.057(5) Uiso 1 1 calc R . .
C5 C 0.2101(10) 0.3471(6) 0.4453(6) 0.038(2) Uani 1 1 d . . .
H5 H 0.1124 0.3486 0.4555 0.057(5) Uiso 1 1 calc R . .
C7 C 0.4245(12) 0.4317(6) 0.4203(5) 0.044(2) Uani 1 1 d . . .
H7 H 0.4757 0.4903 0.4138 0.057(5) Uiso 1 1 calc R . .

loop_
_atom_site_aniso_label
_atom_site_aniso_U_11
_atom_site_aniso_U_22
_atom_site_aniso_U_33
_atom_site_aniso_U_23
_atom_site_aniso_U_13
_atom_site_aniso_U_12
As 0.0400(6) 0.0423(4) 0.0300(3) 0.0015(4) 0.0024(3) -0.0036(5)
C27 0.041(7) 0.044(5) 0.045(4) 0.002(4) 0.011(4) -0.004(4)
C15 0.031(7) 0.042(4) 0.041(4) -0.004(3) -0.004(4) 0.000(4)
C21 0.046(8) 0.045(5) 0.033(3) 0.000(3) 0.007(4) -0.017(4)
C33 0.026(6) 0.043(4) 0.037(4) 0.010(3) 0.006(4) 0.003(4)
C18 0.099(11) 0.052(6) 0.051(5) -0.006(4) -0.034(6) 0.017(6)
C24 0.109(12) 0.060(7) 0.038(5) 0.006(5) 0.000(6) -0.032(7)
C26 0.051(8) 0.065(6) 0.040(4) -0.004(5) 0.014(4) -0.014(5)
C34 0.046(6) 0.057(5) 0.036(4) 0.001(3) 0.014(4) 0.004(4)
C38 0.046(7) 0.050(5) 0.050(5) -0.003(4) 0.000(4) -0.003(5)
C35 0.057(8) 0.073(7) 0.041(4) 0.006(4) 0.017(4) 0.007(5)
C23 0.089(10) 0.049(5) 0.046(5) -0.005(4) 0.007(5) -0.001(6)
C32 0.059(8) 0.072(6) 0.041(4) 0.016(4) 0.020(4) 0.025(5)
C25 0.070(10) 0.105(9) 0.041(5) 0.007(6) 0.000(5) -0.040(7)
C22 0.077(9) 0.053(6) 0.043(4) 0.000(4) -0.003(5) 0.000(5)
C37 0.041(7) 0.044(5) 0.067(6) 0.008(4) 0.011(5) -0.002(4)
C20 0.050(8) 0.068(6) 0.046(5) 0.017(4) 0.003(4) -0.001(5)
C36 0.046(7) 0.054(6) 0.069(6) 0.030(5) 0.025(5) 0.014(5)
C19 0.105(10) 0.066(6) 0.037(4) 0.020(5) 0.005(5) 0.019(7)
C29 0.067(9) 0.138(11) 0.065(6) 0.026(7) 0.035(6) 0.060(8)
C30 0.080(9) 0.108(10) 0.075(7) 0.008(6) 0.033(6) 0.044(8)
C17 0.028(8) 0.073(6) 0.093(7) 0.006(6) -0.027(5) -0.002(5)
C31 0.066(8) 0.102(8) 0.060(6) 0.021(5) 0.013(5) 0.042(7)
C16 0.059(10) 0.063(7) 0.058(5) 0.012(4) -0.004(5) 0.004(5)
C28 0.063(8) 0.079(6) 0.038(4) 0.021(4) 0.012(4) 0.019(5)
Cr 0.0225(8) 0.0372(6) 0.0261(5) 0.0013(5) 0.0022(5) -0.0010(6)
O3 0.025(5) 0.053(4) 0.030(3) -0.003(2) 0.000(3) 0.000(3)
O8 0.023(5) 0.078(4) 0.056(3) -0.009(3) -0.009(3) 0.002(3)
O7 0.029(5) 0.087(5) 0.059(4) -0.009(3) 0.018(3) 0.011(4)
C3 0.051(9) 0.039(5) 0.044(5) 0.003(3) 0.010(5) 0.002(4)
C4 0.021(7) 0.041(5) 0.043(4) 0.001(3) 0.005(4) -0.011(4)
O1 0.022(3) 0.042(3) 0.035(2) 0.008(2) -0.001(2) -0.004(3)
O2 0.032(3) 0.039(3) 0.035(2) 0.001(2) 0.007(2) -0.006(3)
O4 0.022(4) 0.056(3) 0.028(2) -0.005(2) 0.001(2) 0.000(3)
N2 0.023(5) 0.038(3) 0.031(3) -0.002(3) 0.008(3) -0.001(3)
N1 0.019(6) 0.041(4) 0.033(3) 0.005(3) 0.003(3) 0.002(3)
C8 0.023(7) 0.045(5) 0.055(5) 0.006(4) -0.001(4) -0.010(4)
C14 0.034(6) 0.044(5) 0.040(4) -0.003(4) 0.001(4) -0.001(4)
C6 0.041(8) 0.033(4) 0.053(5) -0.001(3) 0.009(4) 0.004(4)
O5 0.048(4) 0.086(4) 0.039(3) 0.018(3) -0.011(3) -0.009(3)
C1 0.019(6) 0.044(4) 0.039(4) 0.004(3) 0.003(3) 0.010(4)
C10 0.025(7) 0.041(5) 0.034(4) 0.001(3) -0.001(4) 0.005(4)
O6 0.074(6) 0.080(5) 0.058(4) 0.028(3) -0.006(3) -0.029(4)
C2 0.030(6) 0.047(5) 0.043(4) 0.010(5) 0.009(3) -0.005(5)
C11 0.024(6) 0.066(7) 0.073(5) -0.001(6) 0.015(4) 0.006(5)
C9 0.021(7) 0.043(5) 0.036(4) 0.007(3) -0.003(4) -0.002(4)
N3 0.020(5) 0.037(4) 0.058(4) 0.000(3) 0.004(3) -0.004(3)
C13 0.047(7) 0.039(5) 0.054(5) -0.005(4) 0.009(4) -0.002(4)
C12 0.038(8) 0.050(5) 0.085(7) -0.016(5) 0.017(6) 0.007(5)
C5 0.027(6) 0.040(5) 0.046(4) 0.003(3) 0.002(4) -0.006(4)
C7 0.048(8) 0.033(5) 0.048(5) 0.004(3) -0.002(4) -0.014(4)

loop_
_geom_bond_atom_site_label_1
_geom_bond_atom_site_label_2
_geom_bond_distance
_geom_bond_site_symmetry_2
_geom_bond_publ_flag
As C33 1.898(7) . ?
As C27 1.907(9) . ?
As C15 1.930(8) . ?
As C21 1.942(7) . ?
C27 C28 1.359(11) . ?
C27 C32 1.379(11) . ?
C15 C20 1.349(11) . ?
C15 C16 1.377(13) . ?
C21 C26 1.370(12) . ?
C21 C22 1.388(12) . ?
C33 C38 1.366(11) . ?
C33 C34 1.385(10) . ?
C18 C17 1.359(14) . ?
C18 C19 1.350(15) . ?
C24 C23 1.353(14) . ?
C24 C25 1.362(15) . ?
C26 C25 1.380(14) . ?
C34 C35 1.369(11) . ?
C38 C37 1.381(11) . ?
C35 C36 1.368(12) . ?
C23 C22 1.384(13) . ?
C32 C31 1.352(12) . ?
C37 C36 1.366(12) . ?
C20 C19 1.395(12) . ?
C29 C28 1.373(13) . ?
C29 C30 1.389(14) . ?
C30 C31 1.368(13) . ?
C17 C16 1.393(13) . ?
Cr O1 1.944(4) . ?
Cr O2 1.948(5) . ?
Cr O4 1.966(5) . ?
Cr O3 1.977(5) . ?
Cr N2 2.054(6) . ?
Cr N1 2.092(7) . ?
O3 C3 1.305(11) . ?
O8 C4 1.221(9) . ?
O7 C3 1.233(10) . ?
C3 C4 1.546(11) . ?
C4 O4 1.286(9) . ?
O1 C1 1.305(8) . ?
O2 C2 1.296(8) . ?
N2 C10 1.326(10) . ?
N2 C14 1.338(9) . ?
N1 C9 1.350(10) . ?
N1 C5 1.356(10) . ?
C8 C7 1.361(12) . ?
C8 C9 1.380(11) . ?
C14 C13 1.361(11) . ?
C6 C5 1.339(11) . ?
C6 C7 1.403(12) . ?
O5 C1 1.217(8) . ?
C1 C2 1.533(11) . ?
C10 N3 1.380(10) . ?
C10 C11 1.397(11) . ?
O6 C2 1.194(10) . ?
C11 C12 1.376(14) . ?
C9 N3 1.372(10) . ?
C13 C12 1.359(12) . ?
